data_2003716
loop_
_publ_author_name
'Tenon, J. A.'
'Carles, M.'
'Aycard, J.-P.'

_publ_section_title
;
 4-M\'ethyl-1,2,4-triazolidine-3,5-dione (M\'ethylurazole)
;
_journal_issue 7
_journal_name_full 'Acta Crystallographica Section C'
_journal_page_first 1440
_journal_page_last 1442
_journal_paper_doi 10.1107/S0108270195000199
_journal_volume 51
_journal_year 1995
_chemical_compound_source ' produit Aldrich, recristallis\'e en refroidissant \`a 253 K'
_chemical_formula_moiety 'C3 H5 N3 O2'
_chemical_formula_sum 'C3 H5 N3 O2'
_chemical_formula_weight 115.09
_space_group_IT_number 61
_symmetry_cell_setting orthorhombic
_symmetry_space_group_name_Hall '-P 2ac 2ab'
_symmetry_space_group_name_H-M 'P b c a'
_atom_type_scat_source IntTabIV
_cell_angle_alpha 90.
_cell_angle_beta 90.
_cell_angle_gamma 90.
_cell_formula_units_Z 8
_cell_length_a 9.891(2)
_cell_length_b 6.492(1)
_cell_length_c 14.840(2)
_cell_measurement_reflns_used 25
_cell_measurement_temperature 293
_cell_measurement_theta_max 15.93
_cell_measurement_theta_min 10.52
_cell_volume 952.9(3)
_diffrn_measurement_device 'Enraf-Nonius CAD-4'
_diffrn_measurement_method \q/2\q
_diffrn_radiation_type MoK\a
_diffrn_radiation_wavelength 0.71073
_diffrn_reflns_av_R_equivalents 0
_diffrn_reflns_limit_h_max 12
_diffrn_reflns_limit_h_min 0
_diffrn_reflns_limit_k_max 8
_diffrn_reflns_limit_k_min 0
_diffrn_reflns_limit_l_max 18
_diffrn_reflns_limit_l_min 0
_diffrn_reflns_number 1124
_diffrn_reflns_theta_max 26
_diffrn_standards_decay_% 1
_diffrn_standards_interval_time 60
_diffrn_standards_number 2
_exptl_absorpt_coefficient_mu 0.12
_exptl_absorpt_correction_type none
_exptl_crystal_colour incolore
_exptl_crystal_density_diffrn 1.604
_exptl_crystal_description rectangulaire
_exptl_crystal_size_max 0.4
_exptl_crystal_size_mid 0.3
_exptl_crystal_size_min 0.3
_refine_diff_density_max 0.30(2)
_refine_diff_density_min -0.36(2)
_refine_ls_extinction_method aucune
_refine_ls_goodness_of_fit_obs 1.01
_refine_ls_number_parameters 73
_refine_ls_number_reflns 703
_refine_ls_R_factor_obs 0.051
_refine_ls_shift/esd_max 0.06
_refine_ls_structure_factor_coef F
_refine_ls_weighting_scheme unit
_refine_ls_wR_factor_obs 0.051
_reflns_number_observed 703
_reflns_number_total 931
_reflns_observed_criterion I>3\s(I)
_cod_data_source_file pa1153.cif
_cod_data_source_block pa1153a
_cod_original_cell_volume 952.9(2)
_cod_database_code 2003716

loop_
_symmetry_equiv_pos_as_xyz
x,y,z
1/2+x,y,1/2-z
x,1/2-y,1/2+z
1/2-x,1/2+y,z
-x,-y,-z
1/2-x,-y,1/2+z
-x,1/2+y,1/2-z
1/2+x,1/2-y,-z

loop_
_atom_site_label
_atom_site_fract_x
_atom_site_fract_y
_atom_site_fract_z
_atom_site_B_iso_or_equiv
N1 .4655(2) .2883(5) .2427(2) 2.53(5)
N2 .3281(2) .2256(5) .2440(2) 2.64(5)
C3 .2853(3) .2155(5) .1579(2) 2.28(6)
N4 .3971(3) .2354(4) .1038(2) 2.19(5)
C5 .5086(3) .2750(5) .1563(2) 2.44(6)
O3 .1683(2) .1925(4) .1316(2) 3.02(5)
O5 .6253(2) .2968(5) .1294(2) 3.67(6)
C4 .3950(4) .2373(7) .0056(2) 3.38(7)
H1 .5250(40) .2500(70) .2930(30) 4.0
H2 .2720(50) .2650(80) .3000(30) 4.0
H41 .4838 .2528 -.0175 4.4
H42 .3574 .1115 -.0167 4.4
H43 .3403 .3490 -.0154 4.4

loop_
_geom_angle_atom_site_label_1
_geom_angle_atom_site_label_2
_geom_angle_atom_site_label_3
_geom_angle
_geom_angle_publ_flag
N2 N1 C5 107.2(3) yes
N1 N2 C3 107.3(2) yes
N2 C3 N4 107.3(2) yes
N2 C3 O3 127.0(3) yes
N4 C3 O3 125.7(3) yes
C3 N4 C5 109.4(3) yes
C3 N4 C4 125.0(3) yes
C5 N4 C4 125.2(3) yes
N1 C5 N4 107.2(3) yes
N1 C5 O5 126.5(3) yes
N4 C5 O5 126.2(3) yes
N2 N1 H1 120.(3) yes
C5 N1 H1 121.(2) yes
N1 N2 H2 117.(3) yes
C3 N2 H2 127.(3) yes
N4 C4 H41 110.5(3) no
N4 C4 H42 110.2(4) no
N4 C4 H43 110.0(3) no
H41 C4 H42 109.0(4) no
H41 C4 H43 108.9(5) no
H42 C4 H43 108.3(3) no

loop_
_geom_bond_atom_site_label_1
_geom_bond_atom_site_label_2
_geom_bond_distance
_geom_bond_publ_flag
N1 N2 1.418(3) yes
N1 C5 1.355(4) yes
N2 C3 1.348(4) yes
C3 N4 1.373(4) yes
C3 O3 1.230(4) yes
N4 C5 1.374(4) yes
N4 C4 1.457(4) yes
C5 O5 1.229(4) yes
N1 H1 .98(4) yes
N2 H2 1.04(5) yes
C4 H41 .949(4) no
C4 H42 .957(4) no
C4 H43 .957(4) no

loop_
_geom_contact_atom_site_label_1
_geom_contact_atom_site_label_2
_geom_contact_distance
_geom_contact_site_symmetry_2
_geom_contact_publ_flag
O3 H1 1.84(4) 2_455 yes
O5 H2 1.80(5) 2_555 yes
O3 N1 2.810(4) 2_455 yes
O5 N2 2.786(4) 2_555 yes
